data_9007429
loop_
_publ_author_name
'Smith, J. V.'

_publ_section_title
;
 The crystal structure of tilleyite
;
_journal_name_full 'Acta Crystallographica'
_journal_page_first 9
_journal_page_last 18
_journal_paper_doi 10.1107/S0365110X53000028
_journal_volume 6
_journal_year 1953
_chemical_formula_sum 'C2 Ca5 O13 Si2'
_chemical_name_mineral Tilleyite
_space_group_IT_number 14
_symmetry_space_group_name_Hall '-P 2yab'
_symmetry_space_group_name_H-M 'P 1 21/a 1'
_cell_angle_alpha 90
_cell_angle_beta 105.83
_cell_angle_gamma 90
_cell_length_a 15.025
_cell_length_b 10.269
_cell_length_c 7.628
_cell_formula_units_Z 4
_cell_volume 1132.302
_database_code_amcsd 0009150
_exptl_crystal_density_diffrn 2.866
_cod_original_formula_sum 'Ca5 Si2 C2 O13'
_cod_database_code 9007429

loop_
_space_group_symop_operation_xyz
x,y,z
1/2+x,1/2-y,z
1/2-x,1/2+y,-z
-x,-y,-z

loop_
_atom_site_label
_atom_site_fract_x
_atom_site_fract_y
_atom_site_fract_z
_atom_site_U_iso_or_equiv
Ca1 0.00560 0.00000 0.75420 0.03040
Ca2 0.18100 0.21120 0.09780 0.03040
Ca3 0.18060 0.21120 0.61480 0.03040
Ca4 0.12800 0.58670 0.05200 0.03040
Ca5 0.13250 0.58670 0.55610 0.03040
Si1 0.20710 0.91530 0.15020 0.03040
Si2 0.20520 0.91530 0.57920 0.03040
C1 0.02970 0.29920 0.34700 0.03040
C2 0.02050 0.29920 0.82200 0.03040
O1 0.07700 0.20930 0.28600 0.03040
O2 0.06810 0.20930 0.75800 0.03040
O3 0.07130 0.36250 0.47900 0.03040
O4 0.05800 0.36250 0.95800 0.03040
O5 0.06220 0.67420 0.77240 0.03040
O6 0.06710 0.67420 0.30940 0.03040
O7 0.22950 0.77320 0.07000 0.03040
O8 0.22550 0.77320 0.61880 0.03040
O9 0.10500 0.97080 0.05750 0.03040
O10 0.10000 0.97080 0.53900 0.03040
O11 0.21760 0.52630 0.88000 0.03040
O12 0.22820 0.52630 0.34440 0.03040
O13 0.22060 0.91530 0.36790 0.03040

loop_
_cod_related_entry_id
_cod_related_entry_database
_cod_related_entry_code
1 AMCSD 0009150
